data_7063064
loop_
_publ_author_name
'Ali, Hasrat'
'van Lier, Johan E.'

_publ_section_title
;
 gem-Dibromovinyl phthalonitriles: synthesis, structure elucidation,
 Hirshfeld surface analysis and energy framework calculations
;
_journal_issue 14
_journal_name_full 'New Journal of Chemistry'
_journal_page_first 6350
_journal_page_last 6366
_journal_paper_doi 10.1039/D3NJ04853E
_journal_volume 48
_journal_year 2024
_chemical_absolute_configuration ad
_chemical_formula_moiety 'C24 H10 Br2 N4 O2'
_chemical_formula_sum 'C24 H10 Br2 N4 O2'
_chemical_formula_weight 546.18
_space_group_IT_number 19
_space_group_name_Hall 'P 2ac 2ab'
_space_group_name_H-M_alt 'P 21 21 21'
_symmetry_cell_setting orthorhombic
_symmetry_Int_Tables_number 19
_symmetry_space_group_name_Hall 'P 2ac 2ab'
_symmetry_space_group_name_H-M 'P 21 21 21'
_atom_sites_solution_hydrogens geom
_audit_conform_dict_location ftp://ftp.iucr.org/pub/cif_core.dic
_audit_conform_dict_name cif_core.dic
_audit_conform_dict_version 2.4.5
_audit_creation_date 2023-07-26T15:10:50-00:00
_audit_creation_method 'WinGX routine CIF_UPDATE'
_audit_update_record
;
2023-09-11 deposited with the CCDC.	2024-02-26 downloaded from the CCDC.
;
_cell_angle_alpha 90
_cell_angle_beta 90
_cell_angle_gamma 90
_cell_formula_units_Z 4
_cell_length_a 6.130(3)
_cell_length_b 15.480(7)
_cell_length_c 22.251(10)
_cell_measurement_reflns_used 7454
_cell_measurement_temperature 173(2)
_cell_measurement_theta_max 26.37
_cell_measurement_theta_min 2.25
_cell_measurement_wavelength 0.71073
_cell_volume 2111.5(17)
_computing_cell_refinement 'SAINT V8.38A integration software'
_computing_data_collection 'Bruker APEX2 software'
_computing_data_reduction 'SORTAV (Blessing, 1995)'
_computing_molecular_graphics 'Ortep for Windows (Farrugia, 2012)'
_computing_publication_material 'WinGX publication routines (Farrugia, 2012)'
_computing_structure_refinement 'SHELXL-2018/3 (Sheldrick, 2018)'
_computing_structure_solution 'SHELXT 2014/5 (Sheldrick, 2014)'
_diffrn_ambient_temperature 173(2)
_diffrn_detector 'APEX-II CCD'
_diffrn_measured_fraction_theta_full 0.984
_diffrn_measured_fraction_theta_max 0.984
_diffrn_measurement_device '\k-geometry diffractometer'
_diffrn_measurement_device_type 'Bruker APEX-II'
_diffrn_measurement_method '\f or \w oscillation scans'
_diffrn_orient_matrix_type 'x-axis to radiation source'
_diffrn_orient_matrix_UB_11 -0.026762
_diffrn_orient_matrix_UB_12 -0.008804
_diffrn_orient_matrix_UB_13 -0.043907
_diffrn_orient_matrix_UB_21 0.058673
_diffrn_orient_matrix_UB_22 0.059044
_diffrn_orient_matrix_UB_23 -0.008444
_diffrn_orient_matrix_UB_31 0.149846
_diffrn_orient_matrix_UB_32 -0.024691
_diffrn_orient_matrix_UB_33 -0.004536
_diffrn_radiation_monochromator graphite
_diffrn_radiation_type MoK\a
_diffrn_radiation_wavelength 0.71073
_diffrn_reflns_av_R_equivalents 0.049
_diffrn_reflns_av_unetI/netI 0.0991
_diffrn_reflns_Laue_measured_fraction_full 0.984
_diffrn_reflns_Laue_measured_fraction_max 0.984
_diffrn_reflns_limit_h_max 7
_diffrn_reflns_limit_h_min -6
_diffrn_reflns_limit_k_max 19
_diffrn_reflns_limit_k_min -12
_diffrn_reflns_limit_l_max 27
_diffrn_reflns_limit_l_min -26
_diffrn_reflns_number 8688
_diffrn_reflns_point_group_measured_fraction_full 0.969
_diffrn_reflns_point_group_measured_fraction_max 0.961
_diffrn_reflns_theta_full 25
_diffrn_reflns_theta_max 26.368
_diffrn_reflns_theta_min 1.603
_diffrn_source 'sealed x-ray tube'
_diffrn_standards_number 0
_exptl_absorpt_coefficient_mu 3.87
_exptl_absorpt_correction_T_max 0.745
_exptl_absorpt_correction_T_min 0.619
_exptl_absorpt_correction_type multi-scan
_exptl_absorpt_process_details
;
        SADABS-2016/2 - Bruker AXS area detector scaling and absorption correcti
;
_exptl_crystal_colour colourless
_exptl_crystal_density_diffrn 1.718
_exptl_crystal_density_method 'not measured'
_exptl_crystal_description Prism
_exptl_crystal_F_000 1072
_exptl_crystal_size_max 0.42
_exptl_crystal_size_mid 0.14
_exptl_crystal_size_min 0.131
_refine_diff_density_max 0.924
_refine_diff_density_min -1.303
_refine_diff_density_rms 0.117
_refine_ls_abs_structure_details
;
 Flack x determined using 934 quotients [(I+)-(I-)]/[(I+)+(I-)]
 (Parsons, Flack and Wagner, Acta Cryst. B69 (2013) 249-259).
;
_refine_ls_abs_structure_Flack 0.057(13)
_refine_ls_extinction_method none
_refine_ls_goodness_of_fit_ref 1.009
_refine_ls_hydrogen_treatment constr
_refine_ls_matrix_type full
_refine_ls_number_constraints 0
_refine_ls_number_parameters 289
_refine_ls_number_reflns 4147
_refine_ls_number_restraints 0
_refine_ls_restrained_S_all 1.009
_refine_ls_R_factor_all 0.0895
_refine_ls_R_factor_gt 0.0623
_refine_ls_shift/su_max 0
_refine_ls_shift/su_mean 0
_refine_ls_structure_factor_coef Fsqd
_refine_ls_weighting_details 'w=1/[\s^2^(Fo^2^)+(0.0822P)^2^+2.7592P] where P=(Fo^2^+2Fc^2^)/3'
_refine_ls_weighting_scheme calc
_refine_ls_wR_factor_gt 0.159
_refine_ls_wR_factor_ref 0.1711
_reflns_Friedel_coverage 0.687
_reflns_Friedel_fraction_full 0.946
_reflns_Friedel_fraction_max 0.928
_reflns_number_gt 2946
_reflns_number_total 4147
_reflns_threshold_expression 'I > 2\s(I)'
_cod_data_source_file d3nj04853e2.cif
_cod_data_source_block shelx_CCDC5
_cod_depositor_comments 'Adding full bibliography for 7063059--7063065.cif.'
_cod_original_cell_volume 2111.4(16)
_cod_database_code 7063064
_shelx_estimated_absorpt_t_min 0.293
_shelx_estimated_absorpt_t_max 0.631
_shelx_shelxl_version_number 2018/3

loop_
_symmetry_equiv_pos_as_xyz
'x, y, z'
'-x+1/2, -y, z+1/2'
'-x, y+1/2, -z+1/2'
'x+1/2, -y+1/2, -z'

loop_
_atom_site_label
_atom_site_type_symbol
_atom_site_fract_x
_atom_site_fract_y
_atom_site_fract_z
_atom_site_U_iso_or_equiv
_atom_site_adp_type
_atom_site_occupancy
_atom_site_site_symmetry_order
_atom_site_calc_flag
_atom_site_refinement_flags_posn
_atom_site_refinement_flags_adp
_atom_site_refinement_flags_occupancy
_atom_site_disorder_assembly
_atom_site_disorder_group
C1 C 0.7401(17) 0.3458(6) 0.2623(4) 0.029(2) Uani 1 1 d . . . . .
C2 C 0.7617(16) 0.3851(5) 0.3185(4) 0.023(2) Uani 1 1 d . . . . .
H2 H 0.883167 0.371627 0.343321 0.028 Uiso 1 1 calc R U . . .
C3 C 0.6092(16) 0.4428(5) 0.3380(4) 0.024(2) Uani 1 1 d . . . . .
C4 C 0.4334(15) 0.4668(6) 0.3027(4) 0.023(2) Uani 1 1 d . . . . .
H4 H 0.327157 0.506571 0.316887 0.028 Uiso 1 1 calc R U . . .
C5 C 0.4183(17) 0.4307(6) 0.2458(4) 0.027(2) Uani 1 1 d . . . . .
C6 C 0.5661(17) 0.3707(7) 0.2250(4) 0.031(2) Uani 1 1 d . . . . .
H6 H 0.550592 0.346426 0.186055 0.037 Uiso 1 1 calc R U . . .
C7 C 0.907(2) 0.2780(8) 0.2470(5) 0.040(3) Uani 1 1 d . . . . .
H7 H 1.035923 0.280561 0.270788 0.048 Uiso 1 1 calc R U . . .
C8 C 0.9076(17) 0.2177(7) 0.2079(5) 0.036(3) Uani 1 1 d . . . . .
C9 C 0.4724(17) 0.5013(6) 0.4302(4) 0.025(2) Uani 1 1 d . . . . .
C10 C 0.2902(17) 0.4497(5) 0.4366(4) 0.026(2) Uani 1 1 d . . . . .
H10 H 0.279414 0.397126 0.414818 0.032 Uiso 1 1 calc R U . . .
C11 C 0.1247(19) 0.4742(6) 0.4744(4) 0.032(2) Uani 1 1 d . . . . .
H11 H 0.000337 0.438229 0.479136 0.038 Uiso 1 1 calc R U . . .
C12 C 0.1387(17) 0.5527(6) 0.5064(4) 0.026(2) Uani 1 1 d . . . . .
C13 C 0.3247(16) 0.6039(6) 0.5001(4) 0.024(2) Uani 1 1 d . . . . .
C14 C 0.4924(17) 0.5796(6) 0.4624(4) 0.026(2) Uani 1 1 d . . . . .
H14 H 0.618524 0.614758 0.458093 0.031 Uiso 1 1 calc R U . . .
C15 C -0.0334(18) 0.5769(7) 0.5468(4) 0.029(2) Uani 1 1 d . . . . .
C16 C 0.3394(19) 0.6847(7) 0.5319(4) 0.035(2) Uani 1 1 d . . . . .
C17 C 0.2487(16) 0.5232(5) 0.1739(4) 0.022(2) Uani 1 1 d . . . . .
C18 C 0.4214(16) 0.5816(6) 0.1748(4) 0.025(2) Uani 1 1 d . . . . .
H18 H 0.541469 0.573519 0.201183 0.03 Uiso 1 1 calc R U . . .
C19 C 0.4139(16) 0.6522(5) 0.1361(4) 0.022(2) Uani 1 1 d . . . . .
C20 C 0.2314(16) 0.6632(5) 0.0971(4) 0.022(2) Uani 1 1 d . . . . .
C21 C 0.0675(18) 0.6043(6) 0.0958(4) 0.027(2) Uani 1 1 d . . . . .
H21 H -0.050672 0.611771 0.06863 0.032 Uiso 1 1 calc R U . . .
C22 C 0.0714(16) 0.5319(6) 0.1344(4) 0.026(2) Uani 1 1 d . . . . .
H22 H -0.04264 0.490396 0.133741 0.031 Uiso 1 1 calc R U . . .
C23 C 0.5908(17) 0.7132(6) 0.1369(4) 0.025(2) Uani 1 1 d . . . . .
C24 C 0.2345(17) 0.7383(6) 0.0561(4) 0.027(2) Uani 1 1 d . . . . .
Br1 Br 0.6891(3) 0.19511(8) 0.15061(6) 0.0637(5) Uani 1 1 d . . . . .
Br2 Br 1.1275(2) 0.13268(10) 0.20310(6) 0.0623(5) Uani 1 1 d . . . . .
N1 N -0.1741(17) 0.5936(6) 0.5791(4) 0.041(2) Uani 1 1 d . . . . .
N2 N 0.3411(17) 0.7506(6) 0.5561(5) 0.046(3) Uani 1 1 d . . . . .
N3 N 0.7301(15) 0.7604(5) 0.1379(4) 0.032(2) Uani 1 1 d . . . . .
N4 N 0.2284(16) 0.7965(5) 0.0247(4) 0.036(2) Uani 1 1 d . . . . .
O1 O 0.6509(12) 0.4798(4) 0.3942(3) 0.0304(16) Uani 1 1 d . . . . .
O2 O 0.2394(11) 0.4501(4) 0.2090(3) 0.0292(15) Uani 1 1 d . . . . .

loop_
_atom_site_aniso_label
_atom_site_aniso_U_11
_atom_site_aniso_U_22
_atom_site_aniso_U_33
_atom_site_aniso_U_23
_atom_site_aniso_U_13
_atom_site_aniso_U_12
C1 0.036(6) 0.026(5) 0.024(5) -0.003(4) 0.006(4) 0.004(4)
C2 0.026(5) 0.018(4) 0.026(4) 0.007(4) 0.000(4) -0.001(4)
C3 0.031(6) 0.019(4) 0.022(4) 0.002(3) -0.003(4) -0.004(4)
C4 0.022(5) 0.017(4) 0.032(5) 0.000(4) 0.003(4) 0.004(4)
C5 0.036(6) 0.011(4) 0.032(5) 0.012(4) -0.004(4) -0.003(4)
C6 0.039(6) 0.028(5) 0.025(4) 0.004(4) 0.004(4) 0.004(5)
C7 0.036(7) 0.051(7) 0.034(5) 0.001(5) 0.000(5) 0.010(5)
C8 0.031(6) 0.043(6) 0.033(5) 0.004(5) 0.010(5) 0.001(5)
C9 0.031(6) 0.022(5) 0.023(5) -0.006(4) -0.005(4) 0.007(4)
C10 0.028(6) 0.011(4) 0.041(5) -0.002(4) -0.010(4) -0.008(4)
C11 0.043(7) 0.022(5) 0.030(5) -0.002(4) -0.006(5) -0.005(5)
C12 0.030(6) 0.027(5) 0.020(4) -0.001(4) -0.008(4) -0.003(4)
C13 0.029(6) 0.018(4) 0.026(4) -0.005(4) -0.005(4) 0.004(4)
C14 0.031(6) 0.016(4) 0.031(5) -0.009(4) -0.013(4) -0.002(4)
C15 0.027(6) 0.032(5) 0.029(5) -0.002(4) -0.004(4) -0.006(5)
C16 0.035(7) 0.029(5) 0.040(5) -0.003(5) -0.002(5) 0.004(5)
C17 0.031(6) 0.011(4) 0.022(4) 0.000(3) 0.002(4) 0.010(4)
C18 0.025(6) 0.017(4) 0.032(5) -0.004(4) -0.006(4) 0.010(4)
C19 0.027(6) 0.016(4) 0.024(4) 0.000(3) -0.002(4) 0.009(4)
C20 0.028(6) 0.015(4) 0.023(4) -0.001(3) 0.002(4) 0.006(4)
C21 0.035(6) 0.018(4) 0.026(5) -0.004(4) 0.000(4) 0.013(4)
C22 0.025(6) 0.021(5) 0.032(5) -0.005(4) -0.003(4) 0.000(4)
C23 0.032(6) 0.014(5) 0.028(5) 0.006(4) -0.003(4) 0.012(4)
C24 0.029(6) 0.027(5) 0.026(5) 0.000(4) -0.001(4) 0.005(4)
Br1 0.0806(12) 0.0334(6) 0.0770(9) -0.0106(6) -0.0261(8) -0.0030(7)
Br2 0.0673(10) 0.0647(9) 0.0548(7) -0.0018(7) 0.0138(7) 0.0391(7)
N1 0.042(6) 0.048(6) 0.033(5) -0.001(4) -0.004(4) 0.005(5)
N2 0.041(6) 0.026(4) 0.071(6) -0.020(5) -0.016(5) 0.002(4)
N3 0.030(5) 0.017(4) 0.051(5) 0.008(4) -0.007(4) 0.006(4)
N4 0.044(6) 0.026(4) 0.038(5) 0.009(4) 0.001(4) 0.007(4)
O1 0.028(4) 0.027(3) 0.037(4) -0.009(3) -0.005(3) 0.006(3)
O2 0.037(4) 0.016(3) 0.035(4) 0.006(3) -0.003(3) -0.001(3)

loop_
_atom_type_symbol
_atom_type_description
_atom_type_scat_dispersion_real
_atom_type_scat_dispersion_imag
_atom_type_scat_source
C C 0.0033 0.0016 'International Tables Vol C Tables 4.2.6.8 and 6.1.1.4'
H H 0 0 'International Tables Vol C Tables 4.2.6.8 and 6.1.1.4'
Br Br -0.2901 2.4595 'International Tables Vol C Tables 4.2.6.8 and 6.1.1.4'
N N 0.0061 0.0033 'International Tables Vol C Tables 4.2.6.8 and 6.1.1.4'
O O 0.0106 0.006 'International Tables Vol C Tables 4.2.6.8 and 6.1.1.4'

loop_
_geom_angle_atom_site_label_1
_geom_angle_atom_site_label_2
_geom_angle_atom_site_label_3
_geom_angle
_geom_angle_site_symmetry_1
_geom_angle_site_symmetry_3
_geom_angle_publ_flag
C2 C1 C6 118.8(9) . . ?
C2 C1 C7 116.2(9) . . ?
C6 C1 C7 125.0(9) . . ?
C3 C2 C1 120.3(9) . . ?
C2 C3 C4 122.0(8) . . ?
C2 C3 O1 115.2(8) . . ?
C4 C3 O1 122.7(8) . . ?
C5 C4 C3 117.5(8) . . ?
C6 C5 C4 122.3(9) . . ?
C6 C5 O2 117.6(9) . . ?
C4 C5 O2 120.0(9) . . ?
C5 C6 C1 119.1(9) . . ?
C8 C7 C1 131.6(11) . . ?
C7 C8 Br2 123.3(9) . . ?
C7 C8 Br1 126.6(9) . . ?
Br2 C8 Br1 110.0(5) . . ?
C10 C9 O1 123.8(8) . . ?
C10 C9 C14 120.9(9) . . ?
O1 C9 C14 115.3(9) . . ?
C11 C10 C9 120.1(8) . . ?
C10 C11 C12 120.1(10) . . ?
C13 C12 C11 119.2(9) . . ?
C13 C12 C15 121.0(8) . . ?
C11 C12 C15 119.7(10) . . ?
C14 C13 C12 121.0(8) . . ?
C14 C13 C16 119.3(9) . . ?
C12 C13 C16 119.7(9) . . ?
C13 C14 C9 118.5(9) . . ?
N1 C15 C12 177.7(11) . . ?
N2 C16 C13 176.5(12) . . ?
O2 C17 C18 123.9(8) . . ?
O2 C17 C22 113.7(8) . . ?
C18 C17 C22 122.4(8) . . ?
C19 C18 C17 118.4(8) . . ?
C18 C19 C20 119.8(9) . . ?
C18 C19 C23 118.8(8) . . ?
C20 C19 C23 121.4(8) . . ?
C21 C20 C19 120.9(8) . . ?
C21 C20 C24 121.6(8) . . ?
C19 C20 C24 117.4(8) . . ?
C20 C21 C22 120.5(9) . . ?
C17 C22 C21 118.0(9) . . ?
N3 C23 C19 179.4(10) . . ?
N4 C24 C20 177.4(12) . . ?
C9 O1 C3 117.8(8) . . ?
C17 O2 C5 118.4(7) . . ?

loop_
_geom_bond_atom_site_label_1
_geom_bond_atom_site_label_2
_geom_bond_distance
_geom_bond_site_symmetry_2
_geom_bond_publ_flag
C1 C2 1.398(13) . ?
C1 C6 1.405(14) . ?
C1 C7 1.507(14) . ?
C2 C3 1.363(13) . ?
C3 C4 1.384(13) . ?
C3 O1 1.400(11) . ?
C4 C5 1.387(13) . ?
C5 C6 1.378(14) . ?
C5 O2 1.401(12) . ?
C7 C8 1.277(15) . ?
C8 Br2 1.887(11) . ?
C8 Br1 1.881(11) . ?
C9 C10 1.381(14) . ?
C9 O1 1.396(12) . ?
C9 C14 1.413(12) . ?
C10 C11 1.371(15) . ?
C11 C12 1.410(13) . ?
C12 C13 1.395(14) . ?
C12 C15 1.436(15) . ?
C13 C14 1.379(14) . ?
C13 C16 1.441(13) . ?
C15 N1 1.152(14) . ?
C16 N2 1.153(13) . ?
C17 O2 1.377(10) . ?
C17 C18 1.392(13) . ?
C17 C22 1.404(13) . ?
C18 C19 1.392(13) . ?
C19 C20 1.425(13) . ?
C19 C23 1.438(14) . ?
C20 C21 1.358(14) . ?
C20 C24 1.477(12) . ?
C21 C22 1.413(13) . ?
C23 N3 1.124(12) . ?
C24 N4 1.140(11) . ?

loop_
_geom_torsion_atom_site_label_1
_geom_torsion_atom_site_label_2
_geom_torsion_atom_site_label_3
_geom_torsion_atom_site_label_4
_geom_torsion
_geom_torsion_site_symmetry_1
_geom_torsion_site_symmetry_2
_geom_torsion_site_symmetry_3
_geom_torsion_site_symmetry_4
_geom_torsion_publ_flag
C6 C1 C2 C3 3.7(14) . . . . ?
C7 C1 C2 C3 -175.4(9) . . . . ?
C1 C2 C3 C4 -2.3(13) . . . . ?
C1 C2 C3 O1 -178.3(8) . . . . ?
C2 C3 C4 C5 -0.8(13) . . . . ?
O1 C3 C4 C5 175.0(8) . . . . ?
C3 C4 C5 C6 2.4(14) . . . . ?
C3 C4 C5 O2 177.5(8) . . . . ?
C4 C5 C6 C1 -0.9(14) . . . . ?
O2 C5 C6 C1 -176.1(8) . . . . ?
C2 C1 C6 C5 -2.2(14) . . . . ?
C7 C1 C6 C5 176.9(9) . . . . ?
C2 C1 C7 C8 161.5(11) . . . . ?
C6 C1 C7 C8 -17.6(19) . . . . ?
C1 C7 C8 Br2 -173.2(9) . . . . ?
C1 C7 C8 Br1 2.8(18) . . . . ?
O1 C9 C10 C11 177.8(8) . . . . ?
C14 C9 C10 C11 0.3(14) . . . . ?
C9 C10 C11 C12 0.7(14) . . . . ?
C10 C11 C12 C13 -1.5(14) . . . . ?
C10 C11 C12 C15 -178.7(9) . . . . ?
C11 C12 C13 C14 1.3(14) . . . . ?
C15 C12 C13 C14 178.4(9) . . . . ?
C11 C12 C13 C16 179.2(9) . . . . ?
C15 C12 C13 C16 -3.7(14) . . . . ?
C12 C13 C14 C9 -0.3(14) . . . . ?
C16 C13 C14 C9 -178.2(9) . . . . ?
C10 C9 C14 C13 -0.6(13) . . . . ?
O1 C9 C14 C13 -178.2(8) . . . . ?
O2 C17 C18 C19 178.5(8) . . . . ?
C22 C17 C18 C19 1.7(13) . . . . ?
C17 C18 C19 C20 0.3(12) . . . . ?
C17 C18 C19 C23 179.6(8) . . . . ?
C18 C19 C20 C21 -2.1(13) . . . . ?
C23 C19 C20 C21 178.7(8) . . . . ?
C18 C19 C20 C24 -178.8(8) . . . . ?
C23 C19 C20 C24 2.0(12) . . . . ?
C19 C20 C21 C22 1.9(13) . . . . ?
C24 C20 C21 C22 178.4(8) . . . . ?
O2 C17 C22 C21 -179.0(8) . . . . ?
C18 C17 C22 C21 -1.9(13) . . . . ?
C20 C21 C22 C17 0.1(13) . . . . ?
C10 C9 O1 C3 41.5(12) . . . . ?
C14 C9 O1 C3 -140.9(8) . . . . ?
C2 C3 O1 C9 -147.8(8) . . . . ?
C4 C3 O1 C9 36.2(12) . . . . ?
C18 C17 O2 C5 -3.1(12) . . . . ?
C22 C17 O2 C5 173.9(8) . . . . ?
C6 C5 O2 C17 -98.7(9) . . . . ?
C4 C5 O2 C17 86.0(10) . . . . ?
